data_4108335
loop_
_publ_author_name
'Ling Li'
'William W. Brennessel'
'William D. Jones'

_publ_contact_author_address 'Department of Chemistry, University of Rochester, Rochester, New York 14627'
_publ_contact_author_email jones@chem.rochester.edu
_publ_contact_author_name 'William D. Jones'
_publ_section_title
;
 An Efficient Low-Temperature Route to Polycyclic Isoquinoline Salt
 Synthesis via C-H Activation with [Cp*MCl2]2 (M = Rh, Ir)
;
_journal_name_full 'Journal of the American Chemical Society'
_journal_page_first 12414
_journal_page_last 12419
_journal_paper_doi 10.1021/ja802415h
_journal_volume 130
_journal_year 2008
_chemical_formula_moiety 'C14 H14 N O4, B F4'
_chemical_formula_sum 'C14 H14 B F4 N O4'
_chemical_formula_weight 347.07
_chemical_name_common jonll15
_chemical_name_systematic
;
  ?
;
_space_group_IT_number 14
_symmetry_cell_setting monoclinic
_symmetry_space_group_name_Hall '-P 2yn'
_symmetry_space_group_name_H-M 'P 1 21/n 1'
_atom_sites_solution_hydrogens geom
_atom_sites_solution_primary direct
_atom_sites_solution_secondary difmap
_audit_creation_method SHELXL-97
_cell_angle_alpha 90.00
_cell_angle_beta 96.847(1)
_cell_angle_gamma 90.00
_cell_formula_units_Z 4
_cell_length_a 10.9364(10)
_cell_length_b 7.0474(7)
_cell_length_c 20.1124(19)
_cell_measurement_reflns_used 3987
_cell_measurement_temperature 100.0(1)
_cell_measurement_theta_max 32.82
_cell_measurement_theta_min 3.07
_cell_volume 1539.1(3)
_computing_cell_refinement 'SAINT (Bruker, 2006)'
_computing_data_collection 'APEX2 (Bruker, 2006)'
_computing_data_reduction 'SAINT (Bruker, 2006)'
_computing_molecular_graphics 'SHELXTL (Bruker, 2000)'
_computing_publication_material 'SHELXTL (Bruker, 2000)'
_computing_structure_refinement 'SHELXL-97 (Sheldrick, 1997)'
_computing_structure_solution 'SIR97 (Altomare et al., 1999)'
_diffrn_ambient_temperature 100.0(1)
_diffrn_measured_fraction_theta_full 0.999
_diffrn_measured_fraction_theta_max 0.999
_diffrn_measurement_device_type 'Bruker SMART APEX II CCD Platform'
_diffrn_measurement_method 'area detector, \w scans per \f'
_diffrn_radiation_monochromator graphite
_diffrn_radiation_source 'fine-focus sealed tube'
_diffrn_radiation_type MoK\a
_diffrn_radiation_wavelength 0.71073
_diffrn_reflns_av_R_equivalents 0.0295
_diffrn_reflns_av_sigmaI/netI 0.0228
_diffrn_reflns_limit_h_max 16
_diffrn_reflns_limit_h_min -16
_diffrn_reflns_limit_k_max 10
_diffrn_reflns_limit_k_min -10
_diffrn_reflns_limit_l_max 30
_diffrn_reflns_limit_l_min -30
_diffrn_reflns_number 26414
_diffrn_reflns_theta_full 32.03
_diffrn_reflns_theta_max 32.03
_diffrn_reflns_theta_min 2.03
_exptl_absorpt_coefficient_mu 0.138
_exptl_absorpt_correction_T_max 0.9729
_exptl_absorpt_correction_T_min 0.9676
_exptl_absorpt_correction_type multi-scan
_exptl_absorpt_process_details 'SADABS (Sheldrick, 2007)'
_exptl_crystal_colour colorless
_exptl_crystal_density_diffrn 1.498
_exptl_crystal_description block
_exptl_crystal_F_000 712
_exptl_crystal_size_max 0.24
_exptl_crystal_size_mid 0.24
_exptl_crystal_size_min 0.20
_refine_diff_density_max 0.526
_refine_diff_density_min -0.409
_refine_diff_density_rms 0.051
_refine_ls_extinction_method none
_refine_ls_goodness_of_fit_ref 1.024
_refine_ls_hydrogen_treatment refall
_refine_ls_matrix_type full
_refine_ls_number_parameters 324
_refine_ls_number_reflns 5371
_refine_ls_number_restraints 31
_refine_ls_restrained_S_all 1.028
_refine_ls_R_factor_all 0.0569
_refine_ls_R_factor_gt 0.0424
_refine_ls_shift/su_max 0.002
_refine_ls_shift/su_mean 0.000
_refine_ls_structure_factor_coef Fsqd
_refine_ls_weighting_details 'calc w=1/[\s^2^(Fo^2^)+(0.0532P)^2^+0.5760P] where P=(Fo^2^+2Fc^2^)/3'
_refine_ls_weighting_scheme calc
_refine_ls_wR_factor_gt 0.1053
_refine_ls_wR_factor_ref 0.1158
_reflns_number_gt 4205
_reflns_number_total 5371
_reflns_threshold_expression >2sigma(I)
_cod_data_source_file ja802415h_si_002_13.cif
_cod_data_source_block jonll15=5a
_cod_database_code 4108335

loop_
_symmetry_equiv_pos_as_xyz
'x, y, z'
'-x+1/2, y+1/2, -z+1/2'
'-x, -y, -z'
'x-1/2, -y-1/2, z-1/2'

loop_
_atom_site_label
_atom_site_type_symbol
_atom_site_fract_x
_atom_site_fract_y
_atom_site_fract_z
_atom_site_U_iso_or_equiv
_atom_site_adp_type
_atom_site_occupancy
_atom_site_symmetry_multiplicity
_atom_site_calc_flag
_atom_site_refinement_flags
_atom_site_disorder_assembly
_atom_site_disorder_group
N1 N 0.44031(8) 0.98197(13) 0.37513(5) 0.01944(17) Uani 1 1 d . . .
C1 C 0.55862(9) 1.03752(15) 0.40032(5) 0.01823(18) Uani 1 1 d . . .
C2 C 0.57382(10) 1.19902(15) 0.44943(5) 0.01977(19) Uani 1 1 d . . .
O1 O 0.50756(8) 1.22535(12) 0.49236(4) 0.02624(18) Uani 1 1 d . . .
O2 O 0.67362(8) 1.29913(12) 0.44120(4) 0.02360(17) Uani 1 1 d . . .
C3 C 0.71431(13) 1.43308(19) 0.49456(7) 0.0296(2) Uani 1 1 d . . .
H3A H 0.7861(17) 1.494(3) 0.4796(9) 0.040(5) Uiso 1 1 d . . .
H3B H 0.6472(19) 1.522(3) 0.4999(10) 0.054(6) Uiso 1 1 d . . .
H3C H 0.7380(16) 1.362(3) 0.5331(9) 0.038(4) Uiso 1 1 d . . .
C4 C 0.65764(9) 0.93197(14) 0.38665(5) 0.01694(18) Uani 1 1 d . . .
C5 C 0.78545(9) 0.98362(15) 0.41762(5) 0.01871(19) Uani 1 1 d . . .
O3 O 0.82149(8) 0.94963(14) 0.47529(4) 0.02872(19) Uani 1 1 d . . .
O4 O 0.84981(7) 1.06148(12) 0.37307(4) 0.02118(16) Uani 1 1 d . . .
C6 C 0.97463(11) 1.1194(2) 0.39869(7) 0.0279(2) Uani 1 1 d . . .
H6A H 1.0080(16) 1.177(3) 0.3610(9) 0.040(5) Uiso 1 1 d . . .
H6B H 0.9720(16) 1.204(3) 0.4358(10) 0.044(5) Uiso 1 1 d . . .
H6C H 1.0221(16) 1.012(3) 0.4146(8) 0.034(4) Uiso 1 1 d . . .
C7 C 0.64116(9) 0.76011(15) 0.34916(5) 0.01738(18) Uani 1 1 d . . .
C8 C 0.73966(9) 0.64328(15) 0.33496(5) 0.01914(19) Uani 1 1 d . . .
H8 H 0.8236(14) 0.677(2) 0.3503(8) 0.025(4) Uiso 1 1 d . . .
C9 C 0.71499(10) 0.47709(16) 0.30005(6) 0.0220(2) Uani 1 1 d . . .
H9 H 0.7817(14) 0.396(2) 0.2903(8) 0.027(4) Uiso 1 1 d . . .
C10 C 0.59267(11) 0.42073(17) 0.27830(6) 0.0236(2) Uani 1 1 d . . .
H10 H 0.5796(15) 0.304(2) 0.2561(8) 0.033(4) Uiso 1 1 d . . .
C11 C 0.49539(10) 0.53246(17) 0.29097(6) 0.0223(2) Uani 1 1 d . . .
H11 H 0.4141(15) 0.499(2) 0.2771(8) 0.029(4) Uiso 1 1 d . . .
C12 C 0.51867(9) 0.70419(15) 0.32668(5) 0.01867(19) Uani 1 1 d . . .
C13 C 0.42173(10) 0.82402(16) 0.33983(5) 0.0201(2) Uani 1 1 d . . .
H13 H 0.3386(14) 0.796(2) 0.3231(8) 0.027(4) Uiso 1 1 d . . .
C14 C 0.33191(11) 1.10267(19) 0.38451(7) 0.0273(2) Uani 1 1 d . . .
H14A H 0.2627(16) 1.056(3) 0.3540(9) 0.038(4) Uiso 1 1 d . . .
H14B H 0.3133(14) 1.089(2) 0.4302(8) 0.030(4) Uiso 1 1 d . . .
H14C H 0.3476(14) 1.229(2) 0.3730(8) 0.029(4) Uiso 1 1 d . . .
B1 B 0.1199(8) 0.5726(11) 0.3189(4) 0.0203(6) Uani 0.555(4) 1 d PD A 1
F1 F 0.0031(9) 0.504(2) 0.2940(8) 0.0319(6) Uani 0.555(4) 1 d PD A 1
F2 F 0.1858(5) 0.6029(8) 0.2655(2) 0.0726(15) Uani 0.555(4) 1 d PD A 1
F3 F 0.1141(3) 0.7450(4) 0.35124(19) 0.0412(7) Uani 0.555(4) 1 d PD A 1
F4 F 0.1826(8) 0.4473(7) 0.3616(5) 0.0452(8) Uani 0.555(4) 1 d PD A 1
B1' B 0.1070(15) 0.5759(19) 0.3169(7) 0.0203(6) Uani 0.287(4) 1 d PD B 5
F1' F -0.0030(19) 0.495(4) 0.2890(15) 0.0319(6) Uani 0.287(4) 1 d PD B 5
F2' F 0.1673(7) 0.6560(12) 0.2674(4) 0.047(2) Uani 0.287(4) 1 d PD B 5
F3' F 0.0771(5) 0.7145(11) 0.3617(4) 0.0462(13) Uani 0.287(4) 1 d PD B 5
F4' F 0.1816(15) 0.4337(18) 0.3453(5) 0.0452(8) Uani 0.287(4) 1 d PD B 5
B1" B 0.1066(12) 0.5897(18) 0.3317(6) 0.0203(6) Uani 0.158(2) 1 d PD C 6
F1" F 0.0228(9) 0.508(2) 0.2839(6) 0.0319(6) Uani 0.158(2) 1 d PD C 6
F2" F 0.1434(6) 0.7561(11) 0.3069(6) 0.050(2) Uani 0.158(2) 1 d PD C 6
F3" F 0.0454(6) 0.6206(11) 0.3867(3) 0.0462(13) Uani 0.158(2) 1 d PD C 6
F4" F 0.2054(11) 0.4787(17) 0.3570(12) 0.0452(8) Uani 0.158(2) 1 d PD C 6

loop_
_atom_site_aniso_label
_atom_site_aniso_U_11
_atom_site_aniso_U_22
_atom_site_aniso_U_33
_atom_site_aniso_U_23
_atom_site_aniso_U_13
_atom_site_aniso_U_12
N1 0.0165(4) 0.0226(4) 0.0192(4) 0.0026(3) 0.0021(3) 0.0032(3)
C1 0.0178(4) 0.0196(4) 0.0172(4) 0.0014(3) 0.0019(3) 0.0016(3)
C2 0.0220(5) 0.0186(4) 0.0182(4) 0.0020(4) 0.0007(4) 0.0043(4)
O1 0.0309(4) 0.0239(4) 0.0254(4) -0.0014(3) 0.0095(3) 0.0041(3)
O2 0.0256(4) 0.0234(4) 0.0219(4) -0.0041(3) 0.0033(3) -0.0023(3)
C3 0.0336(6) 0.0267(6) 0.0276(6) -0.0080(5) 0.0001(5) -0.0013(5)
C4 0.0166(4) 0.0187(4) 0.0155(4) 0.0016(3) 0.0017(3) 0.0007(3)
C5 0.0174(4) 0.0185(4) 0.0201(4) -0.0015(3) 0.0019(3) 0.0011(3)
O3 0.0237(4) 0.0401(5) 0.0210(4) 0.0043(3) -0.0026(3) -0.0018(4)
O4 0.0172(3) 0.0246(4) 0.0216(4) 0.0000(3) 0.0019(3) -0.0026(3)
C6 0.0182(5) 0.0315(6) 0.0337(6) -0.0022(5) 0.0017(4) -0.0056(4)
C7 0.0168(4) 0.0195(4) 0.0160(4) 0.0011(3) 0.0025(3) 0.0001(3)
C8 0.0169(4) 0.0207(5) 0.0200(4) 0.0002(4) 0.0033(4) 0.0010(3)
C9 0.0224(5) 0.0218(5) 0.0224(5) -0.0014(4) 0.0051(4) 0.0016(4)
C10 0.0255(5) 0.0222(5) 0.0231(5) -0.0039(4) 0.0031(4) -0.0021(4)
C11 0.0201(5) 0.0250(5) 0.0216(5) -0.0019(4) 0.0011(4) -0.0034(4)
C12 0.0173(4) 0.0217(5) 0.0169(4) 0.0013(3) 0.0015(3) -0.0004(4)
C13 0.0165(4) 0.0246(5) 0.0190(4) 0.0028(4) 0.0011(4) 0.0000(4)
C14 0.0189(5) 0.0316(6) 0.0315(6) -0.0002(5) 0.0030(4) 0.0090(4)
B1 0.0192(16) 0.0207(7) 0.0199(10) -0.0030(6) -0.0015(10) 0.0014(8)
F1 0.0150(12) 0.0347(12) 0.045(2) 0.0012(11) -0.0008(9) -0.0066(8)
F2 0.045(2) 0.139(4) 0.0376(18) -0.037(2) 0.0197(14) -0.051(2)
F3 0.0451(15) 0.0201(9) 0.0564(18) -0.0117(9) -0.0021(13) 0.0042(9)
F4 0.0447(10) 0.0250(13) 0.057(2) -0.0109(18) -0.032(2) 0.0113(9)
B1' 0.0192(16) 0.0207(7) 0.0199(10) -0.0030(6) -0.0015(10) 0.0014(8)
F1' 0.0150(12) 0.0347(12) 0.045(2) 0.0012(11) -0.0008(9) -0.0066(8)
F2' 0.028(2) 0.072(4) 0.040(4) 0.041(4) -0.003(2) -0.016(2)
F3' 0.051(3) 0.046(3) 0.040(3) -0.021(2) -0.004(2) 0.011(2)
F4' 0.0447(10) 0.0250(13) 0.057(2) -0.0109(18) -0.032(2) 0.0113(9)
B1" 0.0192(16) 0.0207(7) 0.0199(10) -0.0030(6) -0.0015(10) 0.0014(8)
F1" 0.0150(12) 0.0347(12) 0.045(2) 0.0012(11) -0.0008(9) -0.0066(8)
F2" 0.024(3) 0.042(4) 0.079(6) 0.027(4) -0.012(3) -0.010(2)
F3" 0.051(3) 0.046(3) 0.040(3) -0.021(2) -0.004(2) 0.011(2)
F4" 0.0447(10) 0.0250(13) 0.057(2) -0.0109(18) -0.032(2) 0.0113(9)

loop_
_atom_type_symbol
_atom_type_description
_atom_type_scat_dispersion_real
_atom_type_scat_dispersion_imag
_atom_type_scat_source
C C 0.0033 0.0016 'International Tables Vol C Tables 4.2.6.8 and 6.1.1.4'
H H 0.0000 0.0000 'International Tables Vol C Tables 4.2.6.8 and 6.1.1.4'
B B 0.0013 0.0007 'International Tables Vol C Tables 4.2.6.8 and 6.1.1.4'
N N 0.0061 0.0033 'International Tables Vol C Tables 4.2.6.8 and 6.1.1.4'
O O 0.0106 0.0060 'International Tables Vol C Tables 4.2.6.8 and 6.1.1.4'
F F 0.0171 0.0103 'International Tables Vol C Tables 4.2.6.8 and 6.1.1.4'

loop_
_geom_angle_atom_site_label_1
_geom_angle_atom_site_label_2
_geom_angle_atom_site_label_3
_geom_angle
C13 N1 C1 120.66(9)
C13 N1 C14 118.35(10)
C1 N1 C14 120.93(10)
C4 C1 N1 119.92(10)
C4 C1 C2 121.03(9)
N1 C1 C2 118.59(9)
O1 C2 O2 125.53(10)
O1 C2 C1 123.92(10)
O2 C2 C1 110.42(9)
C2 O2 C3 115.84(9)
O2 C3 H3A 104.2(11)
O2 C3 H3B 109.1(12)
H3A C3 H3B 113.1(16)
O2 C3 H3C 107.0(11)
H3A C3 H3C 109.9(15)
H3B C3 H3C 113.0(17)
C1 C4 C7 120.96(9)
C1 C4 C5 120.23(9)
C7 C4 C5 118.45(9)
O3 C5 O4 126.56(10)
O3 C5 C4 122.12(10)
O4 C5 C4 111.28(9)
C5 O4 C6 115.33(9)
O4 C6 H6A 105.4(10)
O4 C6 H6B 109.6(11)
H6A C6 H6B 113.4(16)
O4 C6 H6C 110.3(10)
H6A C6 H6C 111.0(14)
H6B C6 H6C 107.2(15)
C8 C7 C12 119.22(10)
C8 C7 C4 123.41(9)
C12 C7 C4 117.36(9)
C9 C8 C7 119.46(10)
C9 C8 H8 119.7(9)
C7 C8 H8 120.8(9)
C8 C9 C10 121.19(10)
C8 C9 H9 119.9(9)
C10 C9 H9 118.9(9)
C11 C10 C9 120.49(10)
C11 C10 H10 120.9(10)
C9 C10 H10 118.6(10)
C10 C11 C12 119.26(10)
C10 C11 H11 122.1(10)
C12 C11 H11 118.6(10)
C13 C12 C11 121.03(10)
C13 C12 C7 118.58(10)
C11 C12 C7 120.38(10)
N1 C13 C12 122.39(10)
N1 C13 H13 116.3(10)
C12 C13 H13 121.3(10)
N1 C14 H14A 107.5(11)
N1 C14 H14B 108.9(10)
H14A C14 H14B 109.3(14)
N1 C14 H14C 109.7(10)
H14A C14 H14C 108.3(15)
H14B C14 H14C 113.0(14)
F4 B1 F2 108.8(8)
F4 B1 F3 108.7(5)
F2 B1 F3 106.7(6)
F4 B1 F1 111.8(8)
F2 B1 F1 108.3(8)
F3 B1 F1 112.3(8)
F4' B1' F2' 106.7(12)
F4' B1' F1' 108.2(16)
F2' B1' F1' 110.0(16)
F4' B1' F3' 114.6(11)
F2' B1' F3' 110.4(11)
F1' B1' F3' 106.9(15)
F2" B1" F1" 107.9(11)
F2" B1" F3" 110.7(10)
F1" B1" F3" 106.4(10)
F2" B1" F4" 111.9(11)
F1" B1" F4" 116.7(12)
F3" B1" F4" 103.1(13)

loop_
_geom_bond_atom_site_label_1
_geom_bond_atom_site_label_2
_geom_bond_distance
N1 C13 1.3230(15)
N1 C1 1.3884(14)
N1 C14 1.4893(14)
C1 C4 1.3685(14)
C1 C2 1.5031(15)
C2 O1 1.2059(13)
C2 O2 1.3265(13)
O2 C3 1.4584(14)
C3 H3A 0.974(19)
C3 H3B 0.98(2)
C3 H3C 0.936(18)
C4 C7 1.4267(14)
C4 C5 1.5055(14)
C5 O3 1.2039(13)
C5 O4 1.3228(13)
O4 C6 1.4587(14)
C6 H6A 0.970(18)
C6 H6B 0.96(2)
C6 H6C 0.952(18)
C7 C8 1.4118(14)
C7 C12 1.4178(14)
C8 C9 1.3756(15)
C8 H8 0.963(15)
C9 C10 1.4139(16)
C9 H9 0.963(16)
C10 C11 1.3716(16)
C10 H10 0.938(17)
C11 C12 1.4149(15)
C11 H11 0.930(16)
C12 C13 1.4049(15)
C13 H13 0.951(16)
C14 H14A 0.972(18)
C14 H14B 0.970(16)
C14 H14C 0.939(17)
B1 F4 1.360(7)
B1 F2 1.379(7)
B1 F3 1.383(7)
B1 F1 1.400(7)
B1' F4' 1.373(12)
B1' F2' 1.378(13)
B1' F1' 1.387(13)
B1' F3' 1.394(12)
B1" F2" 1.354(13)
B1" F1" 1.373(13)
B1" F3" 1.377(12)
B1" F4" 1.381(13)

loop_
_geom_torsion_atom_site_label_1
_geom_torsion_atom_site_label_2
_geom_torsion_atom_site_label_3
_geom_torsion_atom_site_label_4
_geom_torsion
C13 N1 C1 C4 2.35(15)
C14 N1 C1 C4 -174.89(10)
C13 N1 C1 C2 -169.91(9)
C14 N1 C1 C2 12.85(15)
C4 C1 C2 O1 -134.38(12)
N1 C1 C2 O1 37.79(15)
C4 C1 C2 O2 41.82(13)
N1 C1 C2 O2 -146.01(9)
O1 C2 O2 C3 9.17(16)
C1 C2 O2 C3 -166.95(9)
N1 C1 C4 C7 -2.79(15)
C2 C1 C4 C7 169.28(9)
N1 C1 C4 C5 -175.81(9)
C2 C1 C4 C5 -3.74(15)
C1 C4 C5 O3 76.00(14)
C7 C4 C5 O3 -97.19(13)
C1 C4 C5 O4 -106.28(11)
C7 C4 C5 O4 80.53(12)
O3 C5 O4 C6 -3.36(16)
C4 C5 O4 C6 179.04(9)
C1 C4 C7 C8 -178.42(10)
C5 C4 C7 C8 -5.28(15)
C1 C4 C7 C12 0.19(15)
C5 C4 C7 C12 173.33(9)
C12 C7 C8 C9 -0.44(15)
C4 C7 C8 C9 178.15(10)
C7 C8 C9 C10 -0.21(16)
C8 C9 C10 C11 0.77(18)
C9 C10 C11 C12 -0.63(17)
C10 C11 C12 C13 179.06(11)
C10 C11 C12 C7 -0.03(16)
C8 C7 C12 C13 -178.54(10)
C4 C7 C12 C13 2.79(14)
C8 C7 C12 C11 0.57(15)
C4 C7 C12 C11 -178.10(9)
C1 N1 C13 C12 0.78(16)
C14 N1 C13 C12 178.08(10)
C11 C12 C13 N1 177.53(10)
C7 C12 C13 N1 -3.37(16)
